data_7245894
loop_
_publ_author_name
'Ding, Lujia'
'Ge, Ruirong'
'Wang, Pengcheng'
'Li, Dongxue'
'Lin, Qiuhan'
'Lu, Ming'
'Xu, Yuangang'

_publ_section_title
;
 A series of N-trinitromethyl-substituted polynitro-pyrazoles:
 high-energy-density materials with positive oxygen balances
;
_journal_issue 51
_journal_name_full 'RSC Advances'
_journal_page_first 33304
_journal_page_last 33312
_journal_paper_doi 10.1039/D2RA06149J
_journal_volume 12
_journal_year 2022
_chemical_formula_moiety 'C4 N6 O9, 2(H2 O)'
_chemical_formula_sum 'C4 H4 N6 O11'
_chemical_formula_weight 312.13
_space_group_crystal_system triclinic
_space_group_IT_number 2
_space_group_name_Hall '-P 1'
_space_group_name_H-M_alt 'P -1'
_atom_sites_solution_hydrogens difmap
_audit_creation_method SHELXL-2018/3
_audit_update_record
;
2022-09-03 deposited with the CCDC.	2022-11-15 downloaded from the CCDC.
;
_cell_angle_alpha 78.002(3)
_cell_angle_beta 80.654(3)
_cell_angle_gamma 62.508(3)
_cell_formula_units_Z 2
_cell_length_a 7.6403(9)
_cell_length_b 7.7898(8)
_cell_length_c 11.2231(11)
_cell_measurement_reflns_used 4206
_cell_measurement_temperature 296(2)
_cell_measurement_theta_max 26.75
_cell_measurement_theta_min 2.98
_cell_volume 577.88(11)
_computing_cell_refinement 'Bruker SAINT'
_computing_data_collection 'Bruker APEX3'
_computing_data_reduction 'Bruker SAINT'
_computing_molecular_graphics 'Bruker SHELXTL'
_computing_publication_material 'Bruker SHELXTL'
_computing_structure_refinement 'SHELXL-2018/3 (Sheldrick, 2018)'
_computing_structure_solution 'SHELXT 2014/5 (Sheldrick, 2014)'
_diffrn_ambient_temperature 296(2)
_diffrn_detector_area_resol_mean 10.42
_diffrn_measured_fraction_theta_full 0.993
_diffrn_measured_fraction_theta_max 0.992
_diffrn_measurement_device_type 'Bruker D8 QUEST PHOTON 100'
_diffrn_measurement_method '\f and \w scans'
_diffrn_radiation_type MoK\a
_diffrn_radiation_wavelength 0.71073
_diffrn_reflns_av_R_equivalents 0.0282
_diffrn_reflns_av_unetI/netI 0.0329
_diffrn_reflns_Laue_measured_fraction_full 0.993
_diffrn_reflns_Laue_measured_fraction_max 0.992
_diffrn_reflns_limit_h_max 9
_diffrn_reflns_limit_h_min -9
_diffrn_reflns_limit_k_max 9
_diffrn_reflns_limit_k_min -10
_diffrn_reflns_limit_l_max 14
_diffrn_reflns_limit_l_min -14
_diffrn_reflns_number 8706
_diffrn_reflns_point_group_measured_fraction_full 0.993
_diffrn_reflns_point_group_measured_fraction_max 0.992
_diffrn_reflns_theta_full 25.242
_diffrn_reflns_theta_max 27.534
_diffrn_reflns_theta_min 2.982
_diffrn_source.source 'Ius 2.0'
_diffrn_source.type microfocus

_exptl_absorpt_coefficient_mu 0.181
_exptl_absorpt_correction_T_max 0.7456
_exptl_absorpt_correction_T_min 0.6311
_exptl_absorpt_correction_type multi-scan
_exptl_absorpt_process_details sadabs
_exptl_crystal_colour colourless
_exptl_crystal_density_diffrn 1.794
_exptl_crystal_description plate
_exptl_crystal_F_000 316
_exptl_crystal_size_max 0.220
_exptl_crystal_size_mid 0.200
_exptl_crystal_size_min 0.030
_refine_diff_density_max 0.377
_refine_diff_density_min -0.372
_refine_diff_density_rms 0.062
_refine_ls_extinction_method none
_refine_ls_goodness_of_fit_ref 1.021
_refine_ls_hydrogen_treatment refxyz
_refine_ls_matrix_type full
_refine_ls_number_parameters 202
_refine_ls_number_reflns 2639
_refine_ls_number_restraints 6
_refine_ls_restrained_S_all 1.022
_refine_ls_R_factor_all 0.0776
_refine_ls_R_factor_gt 0.0537
_refine_ls_shift/su_max 0.000
_refine_ls_shift/su_mean 0.000
_refine_ls_structure_factor_coef Fsqd
_refine_ls_weighting_details 'w=1/[\s^2^(Fo^2^)+(0.0713P)^2^+0.5042P] where P=(Fo^2^+2Fc^2^)/3'
_refine_ls_weighting_scheme calc
_refine_ls_wR_factor_gt 0.1328
_refine_ls_wR_factor_ref 0.1465
_reflns_Friedel_coverage 0.000
_reflns_number_gt 1961
_reflns_number_total 2639
_reflns_threshold_expression 'I > 2\s(I)'
_cod_data_source_file d2ra06149j2.cif
_cod_data_source_block DLJ_012_a
_cod_database_code 7245894
_shelx_shelxl_version_number 2018/3
_shelx_space_group_comment
;
The symmetry employed for this shelxl refinement is uniquely defined
by the following loop, which should always be used as a source of
symmetry information in preference to the above space-group names.
They are only intended as comments.
;
_shelx_estimated_absorpt_t_min 0.961
_shelx_estimated_absorpt_t_max 0.995

loop_
_space_group_symop_operation_xyz
'x, y, z'
'-x, -y, -z'

loop_
_atom_site_label
_atom_site_type_symbol
_atom_site_fract_x
_atom_site_fract_y
_atom_site_fract_z
_atom_site_U_iso_or_equiv
_atom_site_adp_type
_atom_site_occupancy
_atom_site_site_symmetry_order
_atom_site_calc_flag
_atom_site_refinement_flags_posn
_atom_site_refinement_flags_adp
_atom_site_refinement_flags_occupancy
_atom_site_disorder_assembly
_atom_site_disorder_group
C1 C 0.9612(3) 0.7240(3) 0.0761(2) 0.0240(5) Uani 1 1 d . . . . .
C2 C 0.7715(3) 0.7555(3) 0.0558(2) 0.0259(5) Uani 1 1 d . . . . .
C3 C 0.6757(3) 0.7354(3) 0.1737(2) 0.0266(5) Uani 1 1 d . . . . .
C4 C 0.7948(4) 0.6591(3) 0.3764(2) 0.0299(5) Uani 1 1 d . . . . .
N1 N 0.8187(3) 0.6963(3) 0.25047(17) 0.0293(4) Uani 1 1 d . . . . .
N2 N 0.9955(3) 0.6881(3) 0.19044(17) 0.0288(4) Uani 1 1 d . . . . .
N3 N 1.1174(3) 0.7343(3) -0.01405(17) 0.0295(4) Uani 1 1 d . . . . .
N4 N 0.6931(3) 0.7819(3) -0.05420(18) 0.0301(5) Uani 1 1 d . . . . .
N6 N 0.7630(3) 0.8027(3) 0.44295(19) 0.0331(5) Uani 1 1 d . . . . .
N7 N 0.7956(3) 0.4813(3) 0.42937(18) 0.0331(5) Uani 1 1 d . . . . .
O1 O 1.2850(3) 0.6064(3) 0.00065(19) 0.0489(5) Uani 1 1 d . . . . .
O2 O 1.0725(3) 0.8684(3) -0.09956(16) 0.0443(5) Uani 1 1 d . . . . .
O3 O 0.8060(3) 0.7482(3) -0.14808(16) 0.0424(5) Uani 1 1 d . . . . .
O4 O 0.5146(3) 0.8306(3) -0.05326(18) 0.0412(5) Uani 1 1 d . . . . .
O5 O 0.8278(3) 0.3628(3) 0.35990(18) 0.0458(5) Uani 1 1 d . . . . .
O6 O 0.7649(4) 0.4420(3) 0.54070(17) 0.0588(6) Uani 1 1 d . . . . .
O7 O 0.7391(4) 0.7795(3) 0.55571(17) 0.0539(6) Uani 1 1 d . . . . .
O8 O 0.7664(3) 0.9568(3) 0.38450(19) 0.0490(5) Uani 1 1 d . . . . .
O9 O 0.5131(3) 0.7385(3) 0.21142(16) 0.0371(4) Uani 1 1 d . . . . .
O10 O 0.4755(4) 0.3746(4) 0.2479(2) 0.0585(6) Uani 1 1 d D . . . .
H10A H 0.501(6) 0.474(5) 0.238(4) 0.088 Uiso 1 1 d D U . . .
H10B H 0.384(5) 0.384(6) 0.306(3) 0.088 Uiso 1 1 d D U . . .
O11 O 0.1637(4) 0.9556(3) 0.3381(2) 0.0620(6) Uani 1 1 d D . . . .
H11A H 0.278(4) 0.902(6) 0.294(3) 0.093 Uiso 1 1 d D U . . .
H11B H 0.158(6) 0.862(5) 0.394(3) 0.093 Uiso 1 1 d D U . . .

loop_
_atom_site_aniso_label
_atom_site_aniso_U_11
_atom_site_aniso_U_22
_atom_site_aniso_U_33
_atom_site_aniso_U_23
_atom_site_aniso_U_13
_atom_site_aniso_U_12
C1 0.0256(11) 0.0194(10) 0.0243(11) -0.0006(8) 0.0031(9) -0.0104(8)
C2 0.0275(11) 0.0239(10) 0.0249(11) -0.0032(8) 0.0002(9) -0.0110(9)
C3 0.0274(12) 0.0253(11) 0.0267(11) -0.0053(9) 0.0021(9) -0.0122(9)
C4 0.0400(14) 0.0323(12) 0.0210(11) -0.0034(9) 0.0020(10) -0.0205(10)
N1 0.0300(11) 0.0387(11) 0.0207(9) -0.0014(8) 0.0026(8) -0.0192(9)
N2 0.0295(11) 0.0334(10) 0.0247(10) -0.0005(8) 0.0020(8) -0.0178(8)
N3 0.0345(11) 0.0290(10) 0.0275(10) -0.0032(8) 0.0047(8) -0.0190(9)
N4 0.0400(12) 0.0222(9) 0.0294(11) -0.0023(7) -0.0047(9) -0.0148(8)
N6 0.0373(12) 0.0360(11) 0.0322(11) -0.0067(9) 0.0048(9) -0.0232(9)
N7 0.0394(12) 0.0305(10) 0.0295(11) -0.0023(8) 0.0005(9) -0.0176(9)
O1 0.0288(10) 0.0436(11) 0.0596(13) 0.0040(9) 0.0101(9) -0.0128(8)
O2 0.0537(12) 0.0459(11) 0.0319(10) 0.0089(8) 0.0010(8) -0.0284(9)
O3 0.0597(13) 0.0507(11) 0.0234(9) -0.0081(8) 0.0037(8) -0.0312(10)
O4 0.0372(11) 0.0386(10) 0.0491(11) -0.0088(8) -0.0123(8) -0.0141(8)
O5 0.0560(13) 0.0341(10) 0.0511(12) -0.0155(8) -0.0009(9) -0.0205(9)
O6 0.1023(18) 0.0429(11) 0.0304(11) 0.0040(8) 0.0076(11) -0.0393(12)
O7 0.0882(17) 0.0658(14) 0.0283(10) -0.0163(9) 0.0107(10) -0.0525(13)
O8 0.0631(13) 0.0338(10) 0.0550(12) -0.0048(9) 0.0080(10) -0.0302(10)
O9 0.0289(9) 0.0430(10) 0.0403(10) -0.0100(8) 0.0080(7) -0.0186(8)
O10 0.0734(16) 0.0716(15) 0.0473(13) -0.0168(11) 0.0105(11) -0.0479(13)
O11 0.0644(15) 0.0491(13) 0.0646(15) -0.0067(11) 0.0138(12) -0.0252(11)

loop_
_atom_type_symbol
_atom_type_description
_atom_type_scat_dispersion_real
_atom_type_scat_dispersion_imag
_atom_type_scat_source
C C 0.0033 0.0016 'International Tables Vol C Tables 4.2.6.8 and 6.1.1.4'
H H 0.0000 0.0000 'International Tables Vol C Tables 4.2.6.8 and 6.1.1.4'
N N 0.0061 0.0033 'International Tables Vol C Tables 4.2.6.8 and 6.1.1.4'
O O 0.0106 0.0060 'International Tables Vol C Tables 4.2.6.8 and 6.1.1.4'

loop_
_geom_angle_atom_site_label_1
_geom_angle_atom_site_label_2
_geom_angle_atom_site_label_3
_geom_angle
_geom_angle_site_symmetry_1
_geom_angle_site_symmetry_3
_geom_angle_publ_flag
N2 C1 C2 114.5(2) . . ?
N2 C1 N3 117.3(2) . . ?
C2 C1 N3 128.1(2) . . ?
N4 C2 C1 129.1(2) . . ?
N4 C2 C3 125.1(2) . . ?
C1 C2 C3 105.53(19) . . ?
O9 C3 N1 123.1(2) . . ?
O9 C3 C2 134.1(2) . . ?
N1 C3 C2 102.69(19) . . ?
N6 C4 N1 118.8(2) . . ?
N6 C4 N7 123.2(2) . . ?
N1 C4 N7 117.9(2) . . ?
C4 N1 C3 123.9(2) . . ?
C4 N1 N2 121.59(19) . . ?
C3 N1 N2 114.40(18) . . ?
C1 N2 N1 102.84(18) . . ?
O1 N3 O2 124.3(2) . . ?
O1 N3 C1 117.34(18) . . ?
O2 N3 C1 118.34(19) . . ?
O4 N4 O3 122.4(2) . . ?
O4 N4 C2 118.5(2) . . ?
O3 N4 C2 119.0(2) . . ?
O7 N6 O8 120.7(2) . . ?
O7 N6 C4 122.1(2) . . ?
O8 N6 C4 117.1(2) . . ?
O6 N7 O5 121.2(2) . . ?
O6 N7 C4 121.6(2) . . ?
O5 N7 C4 117.3(2) . . ?
H10A O10 H10B 110(3) . . ?
H11A O11 H11B 106(3) . . ?

loop_
_geom_bond_atom_site_label_1
_geom_bond_atom_site_label_2
_geom_bond_distance
_geom_bond_site_symmetry_2
_geom_bond_publ_flag
C1 N2 1.299(3) . ?
C1 C2 1.403(3) . ?
C1 N3 1.455(3) . ?
C2 N4 1.395(3) . ?
C2 C3 1.421(3) . ?
C3 O9 1.236(3) . ?
C3 N1 1.385(3) . ?
C4 N6 1.380(3) . ?
C4 N1 1.382(3) . ?
C4 N7 1.386(3) . ?
N1 N2 1.388(3) . ?
N3 O1 1.217(3) . ?
N3 O2 1.220(3) . ?
N4 O4 1.235(3) . ?
N4 O3 1.238(3) . ?
N6 O7 1.236(3) . ?
N6 O8 1.252(3) . ?
N7 O6 1.234(3) . ?
N7 O5 1.244(3) . ?
O10 H10A 0.863(18) . ?
O10 H10B 0.863(18) . ?
O11 H11A 0.887(19) . ?
O11 H11B 0.869(18) . ?

loop_
_geom_torsion_atom_site_label_1
_geom_torsion_atom_site_label_2
_geom_torsion_atom_site_label_3
_geom_torsion_atom_site_label_4
_geom_torsion
_geom_torsion_site_symmetry_1
_geom_torsion_site_symmetry_2
_geom_torsion_site_symmetry_3
_geom_torsion_site_symmetry_4
_geom_torsion_publ_flag
N2 C1 C2 N4 -174.4(2) . . . . ?
N3 C1 C2 N4 8.2(4) . . . . ?
N2 C1 C2 C3 -0.4(3) . . . . ?
N3 C1 C2 C3 -177.7(2) . . . . ?
N4 C2 C3 O9 -1.6(4) . . . . ?
C1 C2 C3 O9 -176.0(2) . . . . ?
N4 C2 C3 N1 175.0(2) . . . . ?
C1 C2 C3 N1 0.6(2) . . . . ?
N6 C4 N1 C3 -105.6(3) . . . . ?
N7 C4 N1 C3 71.8(3) . . . . ?
N6 C4 N1 N2 77.5(3) . . . . ?
N7 C4 N1 N2 -105.2(3) . . . . ?
O9 C3 N1 C4 -0.8(3) . . . . ?
C2 C3 N1 C4 -177.9(2) . . . . ?
O9 C3 N1 N2 176.4(2) . . . . ?
C2 C3 N1 N2 -0.7(2) . . . . ?
C2 C1 N2 N1 -0.1(2) . . . . ?
N3 C1 N2 N1 177.58(17) . . . . ?
C4 N1 N2 C1 177.7(2) . . . . ?
C3 N1 N2 C1 0.5(2) . . . . ?
N2 C1 N3 O1 45.7(3) . . . . ?
C2 C1 N3 O1 -137.0(2) . . . . ?
N2 C1 N3 O2 -135.0(2) . . . . ?
C2 C1 N3 O2 42.3(3) . . . . ?
C1 C2 N4 O4 -171.6(2) . . . . ?
C3 C2 N4 O4 15.4(3) . . . . ?
C1 C2 N4 O3 11.2(3) . . . . ?
C3 C2 N4 O3 -161.8(2) . . . . ?
N1 C4 N6 O7 179.5(2) . . . . ?
N7 C4 N6 O7 2.4(4) . . . . ?
N1 C4 N6 O8 -3.0(3) . . . . ?
N7 C4 N6 O8 179.8(2) . . . . ?
N6 C4 N7 O6 1.0(4) . . . . ?
N1 C4 N7 O6 -176.2(2) . . . . ?
N6 C4 N7 O5 -179.3(2) . . . . ?
N1 C4 N7 O5 3.5(3) . . . . ?
